data_1550995
loop_
_publ_author_name
'Liu, Yizhu'
'Varava, Paul'
'Fabrizio, Alberto'
'Eymann, L\'eonard Y. M.'
'Tskhovrebov, Alexander G.'
'Planes, Oph\'elie Marie'
'Solari, Euro'
'Fadaei-Tirani, Farzaneh'
'Scopelliti, Rosario'
'Sienkiewicz, Andrzej'
'Corminboeuf, Cl\'emence'
'Severin, Kay'

_publ_section_title
;
 Synthesis of aminyl biradicals by base-induced Csp3--Csp3 coupling of
 cationic azo dyes
;
_journal_name_full 'Chemical Science'
_journal_paper_doi 10.1039/C9SC01502G
_journal_year 2019
_chemical_formula_moiety 'C60 H66 N8'
_chemical_formula_sum 'C60 H66 N8'
_chemical_formula_weight 899.20
_space_group_crystal_system triclinic
_space_group_IT_number 2
_space_group_name_Hall '-P 1'
_space_group_name_H-M_alt 'P -1'
_symmetry_space_group_name_Hall '-P 1'
_symmetry_space_group_name_H-M 'P -1'
_atom_sites_solution_hydrogens geom
_atom_sites_solution_primary dual
_atom_sites_solution_secondary difmap
_audit_creation_method SHELXL-2018/3
_audit_update_record
;
2019-03-18 deposited with the CCDC.    2019-05-03 downloaded from the CCDC.
;
_cell_angle_alpha 95.280(4)
_cell_angle_beta 100.912(4)
_cell_angle_gamma 98.331(4)
_cell_formula_units_Z 2
_cell_length_a 12.5606(6)
_cell_length_b 14.7631(6)
_cell_length_c 16.2731(8)
_cell_measurement_reflns_used 4667
_cell_measurement_temperature 140.00(10)
_cell_measurement_theta_max 72.6940
_cell_measurement_theta_min 4.0820
_cell_volume 2909.5(2)
_computing_cell_refinement 'CrysAlisPro 1.171.39.46 (Rigaku OD, 2018)'
_computing_data_collection 'CrysAlisPro 1.171.39.46 (Rigaku OD, 2018)'
_computing_data_reduction 'CrysAlisPro 1.171.39.46 (Rigaku OD, 2018)'
_computing_molecular_graphics 'Mercury 4.0.0 (CCDC, 2018)'
_computing_publication_material 'CIFTab (Sheldrick, 2015)'
_computing_structure_refinement 'SHELXL-2018/3 (Sheldrick, 2018)'
_computing_structure_solution 'SHELXT (Sheldrick, 2015)'
_diffrn_ambient_environment N~2~
_diffrn_ambient_temperature 140.00(10)
_diffrn_detector 'CCD plate'
_diffrn_detector_area_resol_mean 10.2665
_diffrn_detector_type Atlas
_diffrn_measured_fraction_theta_full 0.999
_diffrn_measured_fraction_theta_max 0.969
_diffrn_measurement_details
;
List of Runs (angles in degrees, time in seconds):

  # Type    Start    End  Width  t~exp~   \w     \q     \k     \f   Frames
#--------------------------------------------------------------------------
  1  \w   -112.00 -22.00   1.00   10.00    --  -43.01 -57.00-120.00   90
  2  \w    -71.00  24.00   1.00   10.00    --  -43.01  57.00  30.00   95
  3  \w    -86.00 -19.00   1.00   10.00    --  -43.01 125.00  90.00   67
  4  \w   -117.00 -80.00   1.00   10.00    --  -43.01 -99.00   0.00   37
  5  \w   -124.00 -99.00   1.00   10.00    --  -43.01 -99.00 -90.00   25
  6  \w    102.00 146.00   1.00   40.00    --  105.68  77.00 150.00   44
  7  \w     33.00  67.00   1.00   40.00    --  105.68 -45.00 -60.00   34
  8  \w     36.00  96.00   1.00   40.00    --  105.68 -77.00   0.00   60
  9  \w     72.00 100.00   1.00   40.00    --  105.68 -61.00  90.00   28
 10  \w     56.00 103.00   1.00   40.00    --  105.68 -94.00 -60.00   47
 11  \w     36.00 132.00   1.00   40.00    --  105.68 -45.00  90.00   96
 12  \w     82.00 122.00   1.00   40.00    --  105.68 -45.00 -60.00   40
 13  \w     37.00 118.00   1.00   40.00    --  105.68-125.00 150.00   81
 14  \w     51.00 113.00   1.00   40.00    --  105.68 -45.00-180.00   62
 15  \w     29.00  66.00   1.00   40.00    --  105.68 -94.00  90.00   37
 16  \w     53.00 108.00   1.00   40.00    --  105.68 -94.00-150.00   55
 17  \w     23.00  50.00   1.00   40.00    --  105.68 -94.00 -30.00   27
 18  \w     82.00 107.00   1.00   40.00    --  105.68 -94.00 -30.00   25
 19  \w     18.00 166.00   1.00   40.00    --  105.68   0.00 -30.00  148
;
_diffrn_measurement_device 'four-circle diffractometer'
_diffrn_measurement_device_type 'SuperNova, Dual, Cu at home/near, Atlas'
_diffrn_measurement_method '\w scans'
_diffrn_radiation_monochromator mirror
_diffrn_radiation_probe x-ray
_diffrn_radiation_type 'Cu K\a'
_diffrn_radiation_wavelength 1.54184
_diffrn_reflns_av_R_equivalents 0.0364
_diffrn_reflns_av_unetI/netI 0.0512
_diffrn_reflns_Laue_measured_fraction_full 0.999
_diffrn_reflns_Laue_measured_fraction_max 0.969
_diffrn_reflns_limit_h_max 15
_diffrn_reflns_limit_h_min -14
_diffrn_reflns_limit_k_max 18
_diffrn_reflns_limit_k_min -13
_diffrn_reflns_limit_l_max 19
_diffrn_reflns_limit_l_min -19
_diffrn_reflns_number 20784
_diffrn_reflns_point_group_measured_fraction_full 0.999
_diffrn_reflns_point_group_measured_fraction_max 0.969
_diffrn_reflns_theta_full 67.684
_diffrn_reflns_theta_max 73.513
_diffrn_reflns_theta_min 3.870
_diffrn_source 'micro-focus sealed X-ray tube'
_diffrn_source_type 'SuperNova (Cu) X-ray Source'
_exptl_absorpt_coefficient_mu 0.469
_exptl_absorpt_correction_T_max 0.943
_exptl_absorpt_correction_T_min 0.870
_exptl_absorpt_correction_type analytical
_exptl_absorpt_process_details
;
CrysAlisPro 1.171.39.46 (Rigaku Oxford Diffraction, 2018)
Analytical numeric absorption correction using a multifaceted crystal
model based on expressions derived by R.C. Clark & J.S. Reid.
(Clark, R. C. & Reid, J. S. (1995). Acta Cryst. A51, 887-897)
Empirical absorption correction using spherical harmonics,
 implemented in SCALE3 ABSPACK scaling algorithm.
;
_exptl_crystal_colour 'clear intense red'
_exptl_crystal_density_diffrn 1.026
_exptl_crystal_description irregular
_exptl_crystal_F_000 964
_exptl_crystal_size_max 0.200
_exptl_crystal_size_mid 0.163
_exptl_crystal_size_min 0.087
_refine_diff_density_max 0.241
_refine_diff_density_min -0.169
_refine_diff_density_rms 0.038
_refine_ls_extinction_coef 0.00096(14)
_refine_ls_extinction_expression Fc^*^=kFc[1+0.001xFc^2^\l^3^/sin(2\q)]^-1/4^
_refine_ls_extinction_method 'SHELXL-2018/3 (Sheldrick 2018)'
_refine_ls_goodness_of_fit_ref 0.989
_refine_ls_hydrogen_treatment constr
_refine_ls_matrix_type full
_refine_ls_number_parameters 630
_refine_ls_number_reflns 11360
_refine_ls_number_restraints 0
_refine_ls_restrained_S_all 0.989
_refine_ls_R_factor_all 0.0723
_refine_ls_R_factor_gt 0.0481
_refine_ls_shift/su_max 0.001
_refine_ls_shift/su_mean 0.000
_refine_ls_structure_factor_coef Fsqd
_refine_ls_weighting_details 'w=1/[\s^2^(Fo^2^)+(0.0747P)^2^] where P=(Fo^2^+2Fc^2^)/3'
_refine_ls_weighting_scheme calc
_refine_ls_wR_factor_gt 0.1261
_refine_ls_wR_factor_ref 0.1417
_reflns_Friedel_coverage 0.000
_reflns_number_gt 7953
_reflns_number_total 11360
_reflns_threshold_expression 'I > 2\s(I)'
_cod_data_source_file c9sc01502g2.cif
_cod_data_source_block yzl830
_cod_database_code 1550995
_shelx_shelxl_version_number 2018/3
_shelx_space_group_comment
;
The symmetry employed for this shelxl refinement is uniquely defined
by the following loop, which should always be used as a source of
symmetry information in preference to the above space-group names.
They are only intended as comments.
;
_shelx_estimated_absorpt_t_min 0.912
_shelx_estimated_absorpt_t_max 0.960

loop_
_space_group_symop_operation_xyz
'x, y, z'
'-x, -y, -z'

loop_
_atom_site_label
_atom_site_type_symbol
_atom_site_fract_x
_atom_site_fract_y
_atom_site_fract_z
_atom_site_U_iso_or_equiv
_atom_site_adp_type
_atom_site_occupancy
_atom_site_site_symmetry_order
_atom_site_calc_flag
_atom_site_refinement_flags_posn
_atom_site_refinement_flags_adp
N1 N 0.39627(12) 0.72524(11) 0.34026(10) 0.0403(3) Uani 1 1 d . .
N2 N 0.39632(12) 0.71045(12) 0.20548(10) 0.0435(4) Uani 1 1 d . .
N3 N 0.54788(12) 0.66515(11) 0.28853(9) 0.0387(3) Uani 1 1 d . .
N4 N 0.60448(11) 0.67390(10) 0.36939(9) 0.0347(3) Uani 1 1 d . .
N5 N 0.00565(12) 0.85672(11) 0.34659(9) 0.0379(3) Uani 1 1 d . .
N6 N -0.07352(12) 0.81446(10) 0.21389(10) 0.0373(3) Uani 1 1 d . .
N7 N 0.11620(11) 0.90136(10) 0.25109(9) 0.0342(3) Uani 1 1 d . .
N8 N 0.12217(11) 0.88435(10) 0.16877(9) 0.0350(3) Uani 1 1 d . .
C1 C 0.45483(14) 0.69830(13) 0.28229(11) 0.0379(4) Uani 1 1 d . .
C2 C 0.30133(16) 0.75409(15) 0.29796(14) 0.0493(5) Uani 1 1 d . .
H2 H 0.246494 0.776404 0.323371 0.059 Uiso 1 1 calc R U
C3 C 0.30174(16) 0.74466(15) 0.21626(14) 0.0507(5) Uani 1 1 d . .
H3 H 0.247034 0.758794 0.172703 0.061 Uiso 1 1 calc R U
C4 C 0.41003(14) 0.70686(12) 0.42643(12) 0.0369(4) Uani 1 1 d . .
C5 C 0.38327(15) 0.61628(13) 0.44333(12) 0.0417(4) Uani 1 1 d . .
C6 C 0.39478(17) 0.60116(13) 0.52743(13) 0.0451(4) Uani 1 1 d . .
H6 H 0.378296 0.539920 0.540419 0.054 Uiso 1 1 calc R U
C7 C 0.42945(16) 0.67244(14) 0.59277(13) 0.0449(4) Uani 1 1 d . .
C8 C 0.45330(16) 0.76129(13) 0.57312(13) 0.0445(4) Uani 1 1 d . .
H8 H 0.476461 0.810775 0.617543 0.053 Uiso 1 1 calc R U
C9 C 0.44435(15) 0.78028(12) 0.49009(13) 0.0415(4) Uani 1 1 d . .
C10 C 0.3457(2) 0.53838(15) 0.37332(15) 0.0580(6) Uani 1 1 d . .
H10A H 0.283479 0.552303 0.332987 0.087 Uiso 1 1 calc R U
H10B H 0.322746 0.481506 0.396558 0.087 Uiso 1 1 calc R U
H10C H 0.406151 0.530327 0.344586 0.087 Uiso 1 1 calc R U
C11 C 0.4436(2) 0.65416(18) 0.68330(14) 0.0627(6) Uani 1 1 d . .
H11A H 0.485153 0.709275 0.719999 0.094 Uiso 1 1 calc R U
H11B H 0.483744 0.602380 0.691386 0.094 Uiso 1 1 calc R U
H11C H 0.371255 0.638902 0.697497 0.094 Uiso 1 1 calc R U
C12 C 0.4746(2) 0.87767(14) 0.47147(16) 0.0586(6) Uani 1 1 d . .
H12A H 0.524679 0.878753 0.432027 0.088 Uiso 1 1 calc R U
H12B H 0.510791 0.917105 0.523969 0.088 Uiso 1 1 calc R U
H12C H 0.407882 0.900507 0.446297 0.088 Uiso 1 1 calc R U
C13 C 0.43218(15) 0.69331(15) 0.12777(12) 0.0443(4) Uani 1 1 d . .
C14 C 0.51880(15) 0.75443(15) 0.11195(12) 0.0459(4) Uani 1 1 d . .
C15 C 0.55523(17) 0.73423(19) 0.03743(14) 0.0601(6) Uani 1 1 d . .
H15 H 0.614767 0.774504 0.025129 0.072 Uiso 1 1 calc R U
C16 C 0.5066(2) 0.6572(2) -0.01849(14) 0.0746(8) Uani 1 1 d . .
C17 C 0.4193(2) 0.5993(2) -0.00082(16) 0.0787(9) Uani 1 1 d . .
H17 H 0.385491 0.546275 -0.039611 0.094 Uiso 1 1 calc R U
C18 C 0.37984(19) 0.61660(18) 0.07222(14) 0.0603(6) Uani 1 1 d . .
C19 C 0.57234(18) 0.83836(16) 0.17235(16) 0.0568(5) Uani 1 1 d . .
H19A H 0.515875 0.872830 0.186558 0.085 Uiso 1 1 calc R U
H19B H 0.623023 0.877535 0.146277 0.085 Uiso 1 1 calc R U
H19C H 0.613200 0.819713 0.223779 0.085 Uiso 1 1 calc R U
C20 C 0.5490(3) 0.6363(4) -0.09840(18) 0.1191(17) Uani 1 1 d . .
H20A H 0.504828 0.660220 -0.145263 0.179 Uiso 1 1 calc R U
H20B H 0.543490 0.569399 -0.111375 0.179 Uiso 1 1 calc R U
H20C H 0.625984 0.665690 -0.090150 0.179 Uiso 1 1 calc R U
C21 C 0.2839(3) 0.5526(2) 0.0905(2) 0.0869(9) Uani 1 1 d . .
H21A H 0.304303 0.533687 0.146711 0.130 Uiso 1 1 calc R U
H21B H 0.264545 0.498011 0.048218 0.130 Uiso 1 1 calc R U
H21C H 0.220585 0.584811 0.088354 0.130 Uiso 1 1 calc R U
C22 C 0.69226(12) 0.63135(11) 0.38279(10) 0.0306(3) Uani 1 1 d . .
C23 C 0.75158(13) 0.64645(11) 0.46988(10) 0.0315(3) Uani 1 1 d . .
C24 C 0.84056(13) 0.60381(12) 0.49362(11) 0.0346(3) Uani 1 1 d . .
H24 H 0.878656 0.615048 0.550811 0.042 Uiso 1 1 calc R U
C25 C 0.87827(14) 0.54355(12) 0.43645(12) 0.0375(4) Uani 1 1 d . .
C26 C 0.82027(14) 0.53148(12) 0.35127(11) 0.0375(4) Uani 1 1 d . .
H26 H 0.844913 0.492714 0.311439 0.045 Uiso 1 1 calc R U
C27 C 0.73135(13) 0.57199(11) 0.32287(11) 0.0341(3) Uani 1 1 d . .
C28 C 0.71140(15) 0.70579(13) 0.53323(11) 0.0404(4) Uani 1 1 d . .
H28A H 0.707819 0.766752 0.514620 0.061 Uiso 1 1 calc R U
H28B H 0.762084 0.712404 0.588004 0.061 Uiso 1 1 calc R U
H28C H 0.638024 0.677044 0.538513 0.061 Uiso 1 1 calc R U
C29 C 0.96835(15) 0.49703(13) 0.45911(13) 0.0407(4) Uani 1 1 d . .
H29 H 0.987396 0.458926 0.415707 0.049 Uiso 1 1 calc R U
C30 C 0.67719(15) 0.54973(13) 0.23070(11) 0.0409(4) Uani 1 1 d . .
H30A H 0.600050 0.521990 0.225315 0.061 Uiso 1 1 calc R U
H30B H 0.715339 0.506232 0.203154 0.061 Uiso 1 1 calc R U
H30C H 0.681013 0.606502 0.203794 0.061 Uiso 1 1 calc R U
C31 C 0.02162(13) 0.86026(12) 0.26565(11) 0.0336(3) Uani 1 1 d . .
C32 C -0.14686(15) 0.78224(13) 0.26358(13) 0.0430(4) Uani 1 1 d . .
H32 H -0.218926 0.748458 0.243383 0.052 Uiso 1 1 calc R U
C33 C -0.09799(15) 0.80722(13) 0.34426(12) 0.0424(4) Uani 1 1 d . .
H33 H -0.128563 0.793615 0.391710 0.051 Uiso 1 1 calc R U
C34 C 0.08738(14) 0.89206(13) 0.42150(11) 0.0383(4) Uani 1 1 d . .
C35 C 0.13480(15) 0.82908(14) 0.46974(12) 0.0435(4) Uani 1 1 d . .
C36 C 0.21127(16) 0.86464(16) 0.54347(13) 0.0492(5) Uani 1 1 d . .
H36 H 0.243901 0.823118 0.577652 0.059 Uiso 1 1 calc R U
C37 C 0.24124(16) 0.95839(17) 0.56853(13) 0.0525(5) Uani 1 1 d . .
C38 C 0.19346(16) 1.01851(16) 0.51818(13) 0.0503(5) Uani 1 1 d . .
H38 H 0.215276 1.083051 0.534177 0.060 Uiso 1 1 calc R U
C39 C 0.11405(15) 0.98702(14) 0.44446(12) 0.0427(4) Uani 1 1 d . .
C40 C 0.10600(18) 0.72696(15) 0.44545(16) 0.0551(5) Uani 1 1 d . .
H40A H 0.041978 0.702959 0.468028 0.083 Uiso 1 1 calc R U
H40B H 0.168465 0.697683 0.468559 0.083 Uiso 1 1 calc R U
H40C H 0.088674 0.713339 0.383843 0.083 Uiso 1 1 calc R U
C41 C 0.3228(2) 0.9953(2) 0.64934(16) 0.0763(8) Uani 1 1 d . .
H41A H 0.344965 1.061954 0.650903 0.115 Uiso 1 1 calc R U
H41B H 0.387566 0.964945 0.652148 0.115 Uiso 1 1 calc R U
H41C H 0.288787 0.982935 0.697513 0.115 Uiso 1 1 calc R U
C42 C 0.05936(17) 1.05359(14) 0.39334(14) 0.0497(5) Uani 1 1 d . .
H42A H 0.077845 1.049243 0.337397 0.075 Uiso 1 1 calc R U
H42B H 0.085117 1.116520 0.421913 0.075 Uiso 1 1 calc R U
H42C H -0.020517 1.038407 0.387390 0.075 Uiso 1 1 calc R U
C43 C 0.21238(13) 0.92423(12) 0.14488(11) 0.0332(3) Uani 1 1 d . .
C44 C 0.30349(14) 0.99163(13) 0.19283(11) 0.0376(4) Uani 1 1 d . .
C45 C 0.38953(14) 1.01947(13) 0.15519(12) 0.0404(4) Uani 1 1 d . .
H45 H 0.447907 1.065045 0.186514 0.048 Uiso 1 1 calc R U
C46 C 0.39726(13) 0.98490(13) 0.07282(11) 0.0373(4) Uani 1 1 d . .
C47 C 0.30758(13) 0.91873(13) 0.02692(11) 0.0361(4) Uani 1 1 d . .
H47 H 0.310175 0.893234 -0.028298 0.043 Uiso 1 1 calc R U
C48 C 0.21778(13) 0.89054(12) 0.05943(11) 0.0352(3) Uani 1 1 d . .
C49 C 0.30718(17) 1.03302(16) 0.28138(12) 0.0522(5) Uani 1 1 d . .
H49A H 0.242669 1.062949 0.282589 0.078 Uiso 1 1 calc R U
H49B H 0.374182 1.078809 0.300888 0.078 Uiso 1 1 calc R U
H49C H 0.307109 0.984317 0.318432 0.078 Uiso 1 1 calc R U
C50 C 0.49144(15) 1.01661(14) 0.03993(12) 0.0424(4) Uani 1 1 d . .
H50 H 0.546330 1.063161 0.073967 0.051 Uiso 1 1 calc R U
C51 C 0.12302(16) 0.82293(14) 0.00722(12) 0.0452(4) Uani 1 1 d . .
H51A H 0.115842 0.765507 0.032987 0.068 Uiso 1 1 calc R U
H51B H 0.136168 0.810105 -0.049856 0.068 Uiso 1 1 calc R U
H51C H 0.055180 0.849034 0.004411 0.068 Uiso 1 1 calc R U
C52 C -0.10487(14) 0.80731(12) 0.12344(12) 0.0373(4) Uani 1 1 d . .
C53 C -0.10891(14) 0.72285(13) 0.07622(13) 0.0411(4) Uani 1 1 d . .
C54 C -0.14357(15) 0.71668(14) -0.01103(13) 0.0451(4) Uani 1 1 d . .
H54 H -0.147809 0.659477 -0.044399 0.054 Uiso 1 1 calc R U
C55 C -0.17199(15) 0.79155(14) -0.05046(13) 0.0460(4) Uani 1 1 d . .
C56 C -0.16698(16) 0.87451(14) -0.00059(13) 0.0458(4) Uani 1 1 d . .
H56 H -0.186760 0.926153 -0.027012 0.055 Uiso 1 1 calc R U
C57 C -0.13394(14) 0.88407(13) 0.08657(12) 0.0409(4) Uani 1 1 d . .
C58 C -0.0710(2) 0.64270(14) 0.11761(15) 0.0546(5) Uani 1 1 d . .
H58A H 0.003631 0.662069 0.151358 0.082 Uiso 1 1 calc R U
H58B H -0.071130 0.592072 0.074159 0.082 Uiso 1 1 calc R U
H58C H -0.120788 0.621820 0.154221 0.082 Uiso 1 1 calc R U
C59 C -0.2035(2) 0.78476(18) -0.14548(14) 0.0622(6) Uani 1 1 d . .
H59A H -0.273366 0.807055 -0.161607 0.093 Uiso 1 1 calc R U
H59B H -0.211350 0.720327 -0.169846 0.093 Uiso 1 1 calc R U
H59C H -0.146087 0.822515 -0.166576 0.093 Uiso 1 1 calc R U
C60 C -0.12568(18) 0.97497(14) 0.13905(14) 0.0503(5) Uani 1 1 d . .
H60A H -0.160172 0.965280 0.187450 0.075 Uiso 1 1 calc R U
H60B H -0.163372 1.016618 0.104798 0.075 Uiso 1 1 calc R U
H60C H -0.048108 1.002319 0.159152 0.075 Uiso 1 1 calc R U

loop_
_atom_site_aniso_label
_atom_site_aniso_U_11
_atom_site_aniso_U_22
_atom_site_aniso_U_33
_atom_site_aniso_U_23
_atom_site_aniso_U_13
_atom_site_aniso_U_12
N1 0.0341(7) 0.0497(9) 0.0435(8) 0.0157(6) 0.0114(6) 0.0171(6)
N2 0.0340(7) 0.0599(10) 0.0395(8) 0.0175(7) 0.0033(6) 0.0158(7)
N3 0.0323(7) 0.0522(9) 0.0346(7) 0.0109(6) 0.0047(6) 0.0163(6)
N4 0.0307(7) 0.0413(8) 0.0337(7) 0.0106(6) 0.0053(5) 0.0092(6)
N5 0.0313(7) 0.0466(8) 0.0394(8) 0.0085(6) 0.0174(6) 0.0022(6)
N6 0.0295(7) 0.0404(8) 0.0435(8) 0.0092(6) 0.0122(6) 0.0025(6)
N7 0.0275(6) 0.0438(8) 0.0348(7) 0.0092(6) 0.0130(5) 0.0055(6)
N8 0.0287(7) 0.0441(8) 0.0350(7) 0.0075(6) 0.0125(5) 0.0055(6)
C1 0.0321(8) 0.0451(9) 0.0381(9) 0.0125(7) 0.0050(7) 0.0103(7)
C2 0.0343(9) 0.0617(12) 0.0607(12) 0.0231(10) 0.0135(8) 0.0215(8)
C3 0.0337(9) 0.0632(12) 0.0607(13) 0.0255(10) 0.0061(8) 0.0193(8)
C4 0.0306(8) 0.0427(9) 0.0423(9) 0.0113(7) 0.0143(7) 0.0092(7)
C5 0.0373(9) 0.0398(9) 0.0470(10) 0.0058(7) 0.0092(7) 0.0024(7)
C6 0.0482(10) 0.0389(9) 0.0490(11) 0.0140(8) 0.0142(8) -0.0009(8)
C7 0.0404(9) 0.0521(11) 0.0443(10) 0.0100(8) 0.0159(8) 0.0029(8)
C8 0.0439(10) 0.0425(10) 0.0485(11) -0.0005(8) 0.0198(8) 0.0016(8)
C9 0.0390(9) 0.0361(9) 0.0543(11) 0.0087(8) 0.0206(8) 0.0057(7)
C10 0.0703(14) 0.0446(11) 0.0529(12) 0.0048(9) 0.0079(10) -0.0037(10)
C11 0.0738(15) 0.0703(14) 0.0446(12) 0.0120(10) 0.0196(11) 0.0012(12)
C12 0.0722(15) 0.0380(10) 0.0702(15) 0.0093(9) 0.0295(12) 0.0030(10)
C13 0.0363(9) 0.0593(11) 0.0369(9) 0.0156(8) 0.0010(7) 0.0091(8)
C14 0.0344(9) 0.0610(12) 0.0403(10) 0.0157(8) -0.0014(7) 0.0078(8)
C15 0.0382(10) 0.0964(17) 0.0415(11) 0.0219(11) 0.0027(8) -0.0038(11)
C16 0.0516(13) 0.127(2) 0.0326(11) -0.0008(12) 0.0003(9) -0.0080(14)
C17 0.0595(14) 0.114(2) 0.0440(12) -0.0154(13) 0.0019(11) -0.0198(15)
C18 0.0500(12) 0.0772(15) 0.0440(11) 0.0027(10) 0.0027(9) -0.0094(11)
C19 0.0432(11) 0.0551(12) 0.0702(14) 0.0089(10) 0.0068(10) 0.0074(9)
C20 0.0718(19) 0.224(5) 0.0402(14) -0.018(2) 0.0124(13) -0.024(2)
C21 0.0734(18) 0.090(2) 0.084(2) -0.0076(16) 0.0221(15) -0.0263(16)
C22 0.0232(7) 0.0323(8) 0.0368(8) 0.0095(6) 0.0055(6) 0.0035(6)
C23 0.0259(7) 0.0341(8) 0.0351(8) 0.0084(6) 0.0066(6) 0.0036(6)
C24 0.0265(7) 0.0403(9) 0.0352(8) 0.0084(7) 0.0010(6) 0.0043(6)
C25 0.0287(8) 0.0392(9) 0.0434(9) 0.0065(7) 0.0035(7) 0.0063(7)
C26 0.0318(8) 0.0409(9) 0.0400(9) 0.0030(7) 0.0060(7) 0.0095(7)
C27 0.0275(7) 0.0361(8) 0.0384(9) 0.0066(7) 0.0051(6) 0.0056(6)
C28 0.0373(9) 0.0467(10) 0.0375(9) 0.0055(7) 0.0048(7) 0.0110(7)
C29 0.0329(8) 0.0412(9) 0.0467(10) 0.0036(7) 0.0028(7) 0.0099(7)
C30 0.0388(9) 0.0449(10) 0.0374(9) 0.0014(7) 0.0035(7) 0.0095(7)
C31 0.0274(7) 0.0384(8) 0.0374(8) 0.0068(6) 0.0118(6) 0.0052(6)
C32 0.0320(8) 0.0437(10) 0.0548(11) 0.0098(8) 0.0168(8) -0.0019(7)
C33 0.0335(8) 0.0487(10) 0.0485(11) 0.0096(8) 0.0203(8) -0.0001(7)
C34 0.0298(8) 0.0515(10) 0.0376(9) 0.0062(7) 0.0188(7) 0.0037(7)
C35 0.0345(9) 0.0585(11) 0.0443(10) 0.0119(8) 0.0209(7) 0.0100(8)
C36 0.0344(9) 0.0753(14) 0.0435(10) 0.0169(9) 0.0157(8) 0.0112(9)
C37 0.0354(9) 0.0803(15) 0.0437(11) 0.0064(10) 0.0186(8) 0.0022(9)
C38 0.0419(10) 0.0611(12) 0.0482(11) -0.0046(9) 0.0253(8) -0.0040(9)
C39 0.0350(8) 0.0528(11) 0.0451(10) 0.0055(8) 0.0231(7) 0.0040(8)
C40 0.0462(11) 0.0569(12) 0.0716(14) 0.0222(10) 0.0257(10) 0.0124(9)
C41 0.0524(13) 0.116(2) 0.0518(13) 0.0007(14) 0.0105(11) -0.0079(14)
C42 0.0466(10) 0.0488(11) 0.0590(12) 0.0063(9) 0.0264(9) 0.0052(8)
C43 0.0262(7) 0.0420(9) 0.0352(8) 0.0098(6) 0.0121(6) 0.0074(6)
C44 0.0303(8) 0.0488(10) 0.0354(9) 0.0084(7) 0.0108(7) 0.0048(7)
C45 0.0280(8) 0.0525(10) 0.0400(9) 0.0056(8) 0.0097(7) 0.0010(7)
C46 0.0271(8) 0.0505(10) 0.0379(9) 0.0118(7) 0.0125(7) 0.0063(7)
C47 0.0285(8) 0.0488(10) 0.0348(8) 0.0087(7) 0.0128(6) 0.0089(7)
C48 0.0295(8) 0.0433(9) 0.0356(8) 0.0091(7) 0.0110(6) 0.0073(7)
C49 0.0400(10) 0.0723(13) 0.0379(10) -0.0045(9) 0.0142(8) -0.0129(9)
C50 0.0296(8) 0.0580(11) 0.0425(10) 0.0108(8) 0.0136(7) 0.0057(7)
C51 0.0385(9) 0.0564(11) 0.0404(10) 0.0012(8) 0.0164(7) -0.0011(8)
C52 0.0280(8) 0.0406(9) 0.0431(9) 0.0063(7) 0.0093(7) 0.0021(7)
C53 0.0312(8) 0.0400(9) 0.0519(11) 0.0059(8) 0.0110(7) 0.0020(7)
C54 0.0375(9) 0.0457(10) 0.0491(11) -0.0014(8) 0.0101(8) -0.0002(8)
C55 0.0340(9) 0.0546(11) 0.0467(11) 0.0019(8) 0.0064(7) 0.0034(8)
C56 0.0390(9) 0.0519(11) 0.0474(11) 0.0094(8) 0.0066(8) 0.0110(8)
C57 0.0324(8) 0.0435(10) 0.0470(10) 0.0059(8) 0.0080(7) 0.0069(7)
C58 0.0619(13) 0.0419(10) 0.0644(13) 0.0113(9) 0.0193(10) 0.0113(9)
C59 0.0640(14) 0.0745(15) 0.0462(12) 0.0044(10) 0.0069(10) 0.0126(12)
C60 0.0552(12) 0.0475(11) 0.0494(11) 0.0058(8) 0.0091(9) 0.0151(9)

loop_
_atom_type_symbol
_atom_type_description
_atom_type_scat_dispersion_real
_atom_type_scat_dispersion_imag
_atom_type_scat_source
C C 0.0181 0.0091 'International Tables Vol C Tables 4.2.6.8 and 6.1.1.4'
H H 0.0000 0.0000 'International Tables Vol C Tables 4.2.6.8 and 6.1.1.4'
N N 0.0311 0.0180 'International Tables Vol C Tables 4.2.6.8 and 6.1.1.4'

loop_
_exptl_crystal_face_index_h
_exptl_crystal_face_index_k
_exptl_crystal_face_index_l
_exptl_crystal_face_perp_dist
-1 9 3 0.0873
6 3 -8 0.0588
6 0 -9 0.0596
-6 -2 8 0.1034
3 6 4 0.0946
-6 4 -5 0.0216
5 -8 2 0.0673
0 -9 -2 0.1033
6 -3 6 0.0607
5 2 6 0.0810
8 -1 -1 0.0574
5 7 1 0.0820
-3 -3 10 0.0886
-3 0 10 0.1014
-2 -7 7 0.1085
1 0 10 0.0783
1 -5 9 0.0656

loop_
_geom_angle_atom_site_label_1
_geom_angle_atom_site_label_2
_geom_angle_atom_site_label_3
_geom_angle
_geom_angle_site_symmetry_1
C1 N1 C2 108.77(16) .
C1 N1 C4 127.17(15) .
C2 N1 C4 122.34(16) .
C1 N2 C3 109.29(17) .
C1 N2 C13 123.75(16) .
C3 N2 C13 126.92(16) .
C1 N3 N4 112.39(15) .
C22 N4 N3 116.24(15) .
C31 N5 C33 109.27(15) .
C31 N5 C34 124.84(14) .
C33 N5 C34 125.70(15) .
C31 N6 C32 108.84(15) .
C31 N6 C52 128.58(14) .
C32 N6 C52 122.17(14) .
C31 N7 N8 111.65(14) .
C43 N8 N7 117.80(14) .
N3 C1 N2 120.76(17) .
N3 C1 N1 133.11(16) .
N2 C1 N1 106.12(15) .
C3 C2 N1 107.83(18) .
C3 C2 H2 126.1 .
N1 C2 H2 126.1 .
C2 C3 N2 107.99(17) .
C2 C3 H3 126.0 .
N2 C3 H3 126.0 .
C9 C4 C5 122.13(17) .
C9 C4 N1 118.84(16) .
C5 C4 N1 118.95(17) .
C6 C5 C4 117.51(17) .
C6 C5 C10 121.47(18) .
C4 C5 C10 121.01(18) .
C7 C6 C5 122.11(18) .
C7 C6 H6 118.9 .
C5 C6 H6 118.9 .
C8 C7 C6 118.44(18) .
C8 C7 C11 120.40(19) .
C6 C7 C11 121.15(19) .
C7 C8 C9 121.87(18) .
C7 C8 H8 119.1 .
C9 C8 H8 119.1 .
C4 C9 C8 117.91(17) .
C4 C9 C12 121.85(18) .
C8 C9 C12 120.21(18) .
C5 C10 H10A 109.5 .
C5 C10 H10B 109.5 .
H10A C10 H10B 109.5 .
C5 C10 H10C 109.5 .
H10A C10 H10C 109.5 .
H10B C10 H10C 109.5 .
C7 C11 H11A 109.5 .
C7 C11 H11B 109.5 .
H11A C11 H11B 109.5 .
C7 C11 H11C 109.5 .
H11A C11 H11C 109.5 .
H11B C11 H11C 109.5 .
C9 C12 H12A 109.5 .
C9 C12 H12B 109.5 .
H12A C12 H12B 109.5 .
C9 C12 H12C 109.5 .
H12A C12 H12C 109.5 .
H12B C12 H12C 109.5 .
C18 C13 C14 122.8(2) .
C18 C13 N2 118.71(19) .
C14 C13 N2 118.49(18) .
C13 C14 C15 117.4(2) .
C13 C14 C19 121.7(2) .
C15 C14 C19 120.9(2) .
C16 C15 C14 121.3(2) .
C16 C15 H15 119.3 .
C14 C15 H15 119.3 .
C15 C16 C17 119.2(2) .
C15 C16 C20 120.2(3) .
C17 C16 C20 120.6(3) .
C16 C17 C18 121.6(2) .
C16 C17 H17 119.2 .
C18 C17 H17 119.2 .
C13 C18 C17 117.6(2) .
C13 C18 C21 121.4(2) .
C17 C18 C21 121.0(2) .
C14 C19 H19A 109.5 .
C14 C19 H19B 109.5 .
H19A C19 H19B 109.5 .
C14 C19 H19C 109.5 .
H19A C19 H19C 109.5 .
H19B C19 H19C 109.5 .
C16 C20 H20A 109.5 .
C16 C20 H20B 109.5 .
H20A C20 H20B 109.5 .
C16 C20 H20C 109.5 .
H20A C20 H20C 109.5 .
H20B C20 H20C 109.5 .
C18 C21 H21A 109.5 .
C18 C21 H21B 109.5 .
H21A C21 H21B 109.5 .
C18 C21 H21C 109.5 .
H21A C21 H21C 109.5 .
H21B C21 H21C 109.5 .
N4 C22 C23 113.46(15) .
N4 C22 C27 128.43(15) .
C23 C22 C27 118.09(14) .
C24 C23 C22 119.89(16) .
C24 C23 C28 121.00(15) .
C22 C23 C28 119.07(14) .
C23 C24 C25 122.87(16) .
C23 C24 H24 118.6 .
C25 C24 H24 118.6 .
C29 C25 C24 124.36(17) .
C29 C25 C26 119.51(17) .
C24 C25 C26 116.12(16) .
C27 C26 C25 124.29(17) .
C27 C26 H26 117.9 .
C25 C26 H26 117.9 .
C26 C27 C22 118.70(15) .
C26 C27 C30 117.55(16) .
C22 C27 C30 123.73(15) .
C23 C28 H28A 109.5 .
C23 C28 H28B 109.5 .
H28A C28 H28B 109.5 .
C23 C28 H28C 109.5 .
H28A C28 H28C 109.5 .
H28B C28 H28C 109.5 .
C29 C29 C25 124.9(2) 2_766
C29 C29 H29 117.6 2_766
C25 C29 H29 117.6 .
C27 C30 H30A 109.5 .
C27 C30 H30B 109.5 .
H30A C30 H30B 109.5 .
C27 C30 H30C 109.5 .
H30A C30 H30C 109.5 .
H30B C30 H30C 109.5 .
N7 C31 N6 133.09(16) .
N7 C31 N5 120.88(15) .
N6 C31 N5 106.02(14) .
C33 C32 N6 108.05(15) .
C33 C32 H32 126.0 .
N6 C32 H32 126.0 .
C32 C33 N5 107.81(16) .
C32 C33 H33 126.1 .
N5 C33 H33 126.1 .
C39 C34 C35 122.59(18) .
C39 C34 N5 119.07(17) .
C35 C34 N5 118.32(17) .
C36 C35 C34 117.42(19) .
C36 C35 C40 119.83(19) .
C34 C35 C40 122.74(19) .
C37 C36 C35 122.1(2) .
C37 C36 H36 118.9 .
C35 C36 H36 118.9 .
C36 C37 C38 118.57(19) .
C36 C37 C41 121.2(2) .
C38 C37 C41 120.2(2) .
C37 C38 C39 122.0(2) .
C37 C38 H38 119.0 .
C39 C38 H38 119.0 .
C34 C39 C38 117.23(19) .
C34 C39 C42 121.84(18) .
C38 C39 C42 120.93(19) .
C35 C40 H40A 109.5 .
C35 C40 H40B 109.5 .
H40A C40 H40B 109.5 .
C35 C40 H40C 109.5 .
H40A C40 H40C 109.5 .
H40B C40 H40C 109.5 .
C37 C41 H41A 109.5 .
C37 C41 H41B 109.5 .
H41A C41 H41B 109.5 .
C37 C41 H41C 109.5 .
H41A C41 H41C 109.5 .
H41B C41 H41C 109.5 .
C39 C42 H42A 109.5 .
C39 C42 H42B 109.5 .
H42A C42 H42B 109.5 .
C39 C42 H42C 109.5 .
H42A C42 H42C 109.5 .
H42B C42 H42C 109.5 .
N8 C43 C44 129.25(16) .
N8 C43 C48 113.05(15) .
C44 C43 C48 117.66(14) .
C45 C44 C43 118.37(16) .
C45 C44 C49 118.70(16) .
C43 C44 C49 122.93(15) .
C44 C45 C46 124.43(16) .
C44 C45 H45 117.8 .
C46 C45 H45 117.8 .
C45 C46 C47 116.43(15) .
C45 C46 C50 120.27(16) .
C47 C46 C50 123.30(16) .
C48 C47 C46 122.11(16) .
C48 C47 H47 118.9 .
C46 C47 H47 118.9 .
C47 C48 C43 120.92(16) .
C47 C48 C51 120.16(16) .
C43 C48 C51 118.92(15) .
C44 C49 H49A 109.5 .
C44 C49 H49B 109.5 .
H49A C49 H49B 109.5 .
C44 C49 H49C 109.5 .
H49A C49 H49C 109.5 .
H49B C49 H49C 109.5 .
C50 C50 C46 124.3(2) 2_675
C50 C50 H50 117.8 2_675
C46 C50 H50 117.8 .
C48 C51 H51A 109.5 .
C48 C51 H51B 109.5 .
H51A C51 H51B 109.5 .
C48 C51 H51C 109.5 .
H51A C51 H51C 109.5 .
H51B C51 H51C 109.5 .
C53 C52 C57 122.39(18) .
C53 C52 N6 118.71(16) .
C57 C52 N6 118.86(16) .
C52 C53 C54 117.66(18) .
C52 C53 C58 121.01(18) .
C54 C53 C58 121.24(18) .
C55 C54 C53 121.91(18) .
C55 C54 H54 119.0 .
C53 C54 H54 119.0 .
C54 C55 C56 118.36(19) .
C54 C55 C59 121.03(19) .
C56 C55 C59 120.6(2) .
C57 C56 C55 121.99(19) .
C57 C56 H56 119.0 .
C55 C56 H56 119.0 .
C56 C57 C52 117.68(17) .
C56 C57 C60 121.19(18) .
C52 C57 C60 121.09(18) .
C53 C58 H58A 109.5 .
C53 C58 H58B 109.5 .
H58A C58 H58B 109.5 .
C53 C58 H58C 109.5 .
H58A C58 H58C 109.5 .
H58B C58 H58C 109.5 .
C55 C59 H59A 109.5 .
C55 C59 H59B 109.5 .
H59A C59 H59B 109.5 .
C55 C59 H59C 109.5 .
H59A C59 H59C 109.5 .
H59B C59 H59C 109.5 .
C57 C60 H60A 109.5 .
C57 C60 H60B 109.5 .
H60A C60 H60B 109.5 .
C57 C60 H60C 109.5 .
H60A C60 H60C 109.5 .
H60B C60 H60C 109.5 .

loop_
_geom_bond_atom_site_label_1
_geom_bond_atom_site_label_2
_geom_bond_distance
_geom_bond_site_symmetry_2
N1 C1 1.366(2) .
N1 C2 1.403(2) .
N1 C4 1.436(2) .
N2 C1 1.366(2) .
N2 C3 1.391(3) .
N2 C13 1.434(3) .
N3 C1 1.321(2) .
N3 N4 1.357(2) .
N4 C22 1.339(2) .
N5 C31 1.374(2) .
N5 C33 1.389(2) .
N5 C34 1.437(2) .
N6 C31 1.369(2) .
N6 C32 1.398(2) .
N6 C52 1.440(2) .
N7 C31 1.327(2) .
N7 N8 1.358(2) .
N8 C43 1.341(2) .
C2 C3 1.325(3) .
C2 H2 0.9500 .
C3 H3 0.9500 .
C4 C9 1.387(3) .
C4 C5 1.396(3) .
C5 C6 1.391(3) .
C5 C10 1.497(3) .
C6 C7 1.383(3) .
C6 H6 0.9500 .
C7 C8 1.383(3) .
C7 C11 1.504(3) .
C8 C9 1.392(3) .
C8 H8 0.9500 .
C9 C12 1.506(3) .
C10 H10A 0.9800 .
C10 H10B 0.9800 .
C10 H10C 0.9800 .
C11 H11A 0.9800 .
C11 H11B 0.9800 .
C11 H11C 0.9800 .
C12 H12A 0.9800 .
C12 H12B 0.9800 .
C12 H12C 0.9800 .
C13 C18 1.379(3) .
C13 C14 1.389(3) .
C14 C15 1.397(3) .
C14 C19 1.496(3) .
C15 C16 1.375(4) .
C15 H15 0.9500 .
C16 C17 1.382(4) .
C16 C20 1.518(4) .
C17 C18 1.389(4) .
C17 H17 0.9500 .
C18 C21 1.514(4) .
C19 H19A 0.9800 .
C19 H19B 0.9800 .
C19 H19C 0.9800 .
C20 H20A 0.9800 .
C20 H20B 0.9800 .
C20 H20C 0.9800 .
C21 H21A 0.9800 .
C21 H21B 0.9800 .
C21 H21C 0.9800 .
C22 C23 1.452(2) .
C22 C27 1.452(2) .
C23 C24 1.371(2) .
C23 C28 1.498(3) .
C24 C25 1.421(3) .
C24 H24 0.9500 .
C25 C29 1.415(3) .
C25 C26 1.421(3) .
C26 C27 1.367(2) .
C26 H26 0.9500 .
C27 C30 1.509(2) .
C28 H28A 0.9800 .
C28 H28B 0.9800 .
C28 H28C 0.9800 .
C29 C29 1.403(4) 2_766
C29 H29 0.9500 .
C30 H30A 0.9800 .
C30 H30B 0.9800 .
C30 H30C 0.9800 .
C32 C33 1.333(3) .
C32 H32 0.9500 .
C33 H33 0.9500 .
C34 C39 1.392(3) .
C34 C35 1.398(3) .
C35 C36 1.393(3) .
C35 C40 1.496(3) .
C36 C37 1.382(3) .
C36 H36 0.9500 .
C37 C38 1.386(3) .
C37 C41 1.507(3) .
C38 C39 1.400(3) .
C38 H38 0.9500 .
C39 C42 1.503(3) .
C40 H40A 0.9800 .
C40 H40B 0.9800 .
C40 H40C 0.9800 .
C41 H41A 0.9800 .
C41 H41B 0.9800 .
C41 H41C 0.9800 .
C42 H42A 0.9800 .
C42 H42B 0.9800 .
C42 H42C 0.9800 .
C43 C44 1.448(2) .
C43 C48 1.450(2) .
C44 C45 1.371(2) .
C44 C49 1.502(3) .
C45 C46 1.416(3) .
C45 H45 0.9500 .
C46 C47 1.417(2) .
C46 C50 1.425(2) .
C47 C48 1.362(2) .
C47 H47 0.9500 .
C48 C51 1.501(2) .
C49 H49A 0.9800 .
C49 H49B 0.9800 .
C49 H49C 0.9800 .
C50 C50 1.412(4) 2_675
C50 H50 0.9500 .
C51 H51A 0.9800 .
C51 H51B 0.9800 .
C51 H51C 0.9800 .
C52 C53 1.392(3) .
C52 C57 1.393(3) .
C53 C54 1.394(3) .
C53 C58 1.506(3) .
C54 C55 1.385(3) .
C54 H54 0.9500 .
C55 C56 1.392(3) .
C55 C59 1.512(3) .
C56 C57 1.388(3) .
C56 H56 0.9500 .
C57 C60 1.502(3) .
C58 H58A 0.9800 .
C58 H58B 0.9800 .
C58 H58C 0.9800 .
C59 H59A 0.9800 .
C59 H59B 0.9800 .
C59 H59C 0.9800 .
C60 H60A 0.9800 .
C60 H60B 0.9800 .
C60 H60C 0.9800 .

loop_
_geom_torsion_atom_site_label_1
_geom_torsion_atom_site_label_2
_geom_torsion_atom_site_label_3
_geom_torsion_atom_site_label_4
_geom_torsion
_geom_torsion_site_symmetry_4
C1 N3 N4 C22 171.50(15) .
C31 N7 N8 C43 178.01(15) .
N4 N3 C1 N2 168.46(16) .
N4 N3 C1 N1 -12.5(3) .
C3 N2 C1 N3 179.16(17) .
C13 N2 C1 N3 -3.2(3) .
C3 N2 C1 N1 -0.1(2) .
C13 N2 C1 N1 177.54(17) .
C2 N1 C1 N3 -179.2(2) .
C4 N1 C1 N3 -14.1(3) .
C2 N1 C1 N2 0.0(2) .
C4 N1 C1 N2 165.10(17) .
C1 N1 C2 C3 0.2(2) .
C4 N1 C2 C3 -165.79(18) .
N1 C2 C3 N2 -0.3(2) .
C1 N2 C3 C2 0.3(2) .
C13 N2 C3 C2 -177.3(2) .
C1 N1 C4 C9 115.3(2) .
C2 N1 C4 C9 -81.4(2) .
C1 N1 C4 C5 -67.8(2) .
C2 N1 C4 C5 95.5(2) .
C9 C4 C5 C6 -1.6(3) .
N1 C4 C5 C6 -178.34(17) .
C9 C4 C5 C10 179.56(19) .
N1 C4 C5 C10 2.8(3) .
C4 C5 C6 C7 1.1(3) .
C10 C5 C6 C7 180.0(2) .
C5 C6 C7 C8 -0.1(3) .
C5 C6 C7 C11 -178.7(2) .
C6 C7 C8 C9 -0.6(3) .
C11 C7 C8 C9 178.0(2) .
C5 C4 C9 C8 0.9(3) .
N1 C4 C9 C8 177.70(16) .
C5 C4 C9 C12 179.16(19) .
N1 C4 C9 C12 -4.1(3) .
C7 C8 C9 C4 0.2(3) .
C7 C8 C9 C12 -178.1(2) .
C1 N2 C13 C18 107.2(2) .
C3 N2 C13 C18 -75.5(3) .
C1 N2 C13 C14 -72.3(3) .
C3 N2 C13 C14 104.9(2) .
C18 C13 C14 C15 -2.1(3) .
N2 C13 C14 C15 177.43(18) .
C18 C13 C14 C19 178.5(2) .
N2 C13 C14 C19 -2.0(3) .
C13 C14 C15 C16 0.5(4) .
C19 C14 C15 C16 180.0(2) .
C14 C15 C16 C17 0.6(4) .
C14 C15 C16 C20 -179.1(3) .
C15 C16 C17 C18 -0.4(5) .
C20 C16 C17 C18 179.4(3) .
C14 C13 C18 C17 2.4(4) .
N2 C13 C18 C17 -177.2(2) .
C14 C13 C18 C21 -178.5(2) .
N2 C13 C18 C21 2.0(4) .
C16 C17 C18 C13 -1.1(5) .
C16 C17 C18 C21 179.8(3) .
N3 N4 C22 C23 177.69(13) .
N3 N4 C22 C27 -4.2(2) .
N4 C22 C23 C24 177.19(15) .
C27 C22 C23 C24 -1.1(2) .
N4 C22 C23 C28 -0.4(2) .
C27 C22 C23 C28 -178.71(15) .
C22 C23 C24 C25 -0.6(2) .
C28 C23 C24 C25 176.97(16) .
C23 C24 C25 C29 -178.70(17) .
C23 C24 C25 C26 1.8(2) .
C29 C25 C26 C27 179.02(17) .
C24 C25 C26 C27 -1.5(3) .
C25 C26 C27 C22 -0.1(3) .
C25 C26 C27 C30 -178.29(17) .
N4 C22 C27 C26 -176.57(16) .
C23 C22 C27 C26 1.5(2) .
N4 C22 C27 C30 1.5(3) .
C23 C22 C27 C30 179.50(15) .
C24 C25 C29 C29 0.9(4) 2_766
C26 C25 C29 C29 -179.7(2) 2_766
N8 N7 C31 N6 -8.9(3) .
N8 N7 C31 N5 169.87(15) .
C32 N6 C31 N7 178.27(19) .
C52 N6 C31 N7 -9.1(3) .
C32 N6 C31 N5 -0.6(2) .
C52 N6 C31 N5 172.05(17) .
C33 N5 C31 N7 -177.80(16) .
C34 N5 C31 N7 -2.7(3) .
C33 N5 C31 N6 1.3(2) .
C34 N5 C31 N6 176.39(16) .
C31 N6 C32 C33 -0.3(2) .
C52 N6 C32 C33 -173.50(17) .
N6 C32 C33 N5 1.0(2) .
C31 N5 C33 C32 -1.5(2) .
C34 N5 C33 C32 -176.53(18) .
C31 N5 C34 C39 74.2(2) .
C33 N5 C34 C39 -111.4(2) .
C31 N5 C34 C35 -107.5(2) .
C33 N5 C34 C35 66.8(2) .
C39 C34 C35 C36 0.2(3) .
N5 C34 C35 C36 -178.03(15) .
C39 C34 C35 C40 179.74(17) .
N5 C34 C35 C40 1.5(3) .
C34 C35 C36 C37 -0.8(3) .
C40 C35 C36 C37 179.62(18) .
C35 C36 C37 C38 -0.2(3) .
C35 C36 C37 C41 178.96(19) .
C36 C37 C38 C39 1.8(3) .
C41 C37 C38 C39 -177.32(19) .
C35 C34 C39 C38 1.4(2) .
N5 C34 C39 C38 179.54(15) .
C35 C34 C39 C42 -177.88(17) .
N5 C34 C39 C42 0.3(2) .
C37 C38 C39 C34 -2.4(3) .
C37 C38 C39 C42 176.87(18) .
N7 N8 C43 C44 -6.4(3) .
N7 N8 C43 C48 171.15(15) .
N8 C43 C44 C45 177.24(18) .
C48 C43 C44 C45 -0.3(3) .
N8 C43 C44 C49 -3.5(3) .
C48 C43 C44 C49 179.03(19) .
C43 C44 C45 C46 -1.8(3) .
C49 C44 C45 C46 178.9(2) .
C44 C45 C46 C47 1.6(3) .
C44 C45 C46 C50 -178.47(19) .
C45 C46 C47 C48 0.9(3) .
C50 C46 C47 C48 -179.06(18) .
C46 C47 C48 C43 -2.9(3) .
C46 C47 C48 C51 177.74(18) .
N8 C43 C48 C47 -175.31(16) .
C44 C43 C48 C47 2.6(3) .
N8 C43 C48 C51 4.0(2) .
C44 C43 C48 C51 -178.08(17) .
C45 C46 C50 C50 177.2(2) 2_675
C47 C46 C50 C50 -2.8(4) 2_675
C31 N6 C52 C53 109.3(2) .
C32 N6 C52 C53 -78.9(2) .
C31 N6 C52 C57 -73.0(2) .
C32 N6 C52 C57 98.8(2) .
C57 C52 C53 C54 0.0(3) .
N6 C52 C53 C54 177.59(15) .
C57 C52 C53 C58 176.60(18) .
N6 C52 C53 C58 -5.8(3) .
C52 C53 C54 C55 0.8(3) .
C58 C53 C54 C55 -175.80(19) .
C53 C54 C55 C56 -1.0(3) .
C53 C54 C55 C59 176.67(19) .
C54 C55 C56 C57 0.4(3) .
C59 C55 C56 C57 -177.26(19) .
C55 C56 C57 C52 0.3(3) .
C55 C56 C57 C60 178.06(18) .
C53 C52 C57 C56 -0.6(3) .
N6 C52 C57 C56 -178.13(16) .
C53 C52 C57 C60 -178.28(18) .
N6 C52 C57 C60 4.2(3) .
